data_7102520
loop_
_publ_author_name
'Douthwaite, Richard E'
'Houghton, Jennifer'
'Kariuki, Benson M'

_publ_section_title
;
 The synthesis of a di-N-heterocyclic carbene-amido complex of
 palladium(II).
;
_journal_issue 6
_journal_name_full 'Chemical communications (Cambridge, England)'
_journal_page_first 698
_journal_page_last 699
_journal_paper_doi 10.1039/b314814a
_journal_year 2004
_chemical_formula_moiety 'C18 H31 Cl1 N5 Pd, Cl1'
_chemical_formula_sum 'C18 H31 Cl2 N5 Pd'
_chemical_formula_weight 494.78
_chemical_name_systematic
;
?
;
_space_group_IT_number 14
_symmetry_cell_setting monoclinic
_symmetry_space_group_name_Hall '-P 2ybc'
_symmetry_space_group_name_H-M 'P 1 21/c 1'
_atom_sites_solution_hydrogens geom
_atom_sites_solution_primary direct
_atom_sites_solution_secondary difmap
_audit_creation_method SHELXL-97
_cell_angle_alpha 90.00
_cell_angle_beta 92.159(7)
_cell_angle_gamma 90.00
_cell_formula_units_Z 4
_cell_length_a 12.5628(15)
_cell_length_b 10.3135(15)
_cell_length_c 17.2307(18)
_cell_measurement_reflns_used 1055
_cell_measurement_temperature 150(2)
_cell_measurement_theta_max 40.87
_cell_measurement_theta_min 3.52
_cell_volume 2230.9(5)
_computing_cell_refinement 'SAINT+ v6.22 (Bruker)'
_computing_data_collection 'SMART v5.625 (Bruker)'
_computing_data_reduction 'SAINT+ v6.22 (Bruker)'
_computing_molecular_graphics 'XSHELL v4.02 (Bruker)'
_computing_publication_material 'SHELXL-97 (Sheldrick, 1997)'
_computing_structure_refinement 'SHELXL-97 (Sheldrick, 1997)'
_computing_structure_solution 'SHELXS-97 (Sheldrick, 1990)'
_diffrn_ambient_temperature 273(2)
_diffrn_measured_fraction_theta_full 0.983
_diffrn_measured_fraction_theta_max 0.983
_diffrn_measurement_device_type 'Bruker Smart 6000 CCD'
_diffrn_measurement_method 'CCD scans'
_diffrn_radiation_monochromator graphite
_diffrn_radiation_source 'fine-focus sealed tube'
_diffrn_radiation_type CuK\a
_diffrn_radiation_wavelength 1.54178
_diffrn_reflns_av_R_equivalents 0.1069
_diffrn_reflns_av_sigmaI/netI 0.1712
_diffrn_reflns_limit_h_max 10
_diffrn_reflns_limit_h_min -10
_diffrn_reflns_limit_k_max 8
_diffrn_reflns_limit_k_min -8
_diffrn_reflns_limit_l_max 13
_diffrn_reflns_limit_l_min -14
_diffrn_reflns_number 4802
_diffrn_reflns_theta_full 40.87
_diffrn_reflns_theta_max 40.87
_diffrn_reflns_theta_min 3.52
_exptl_absorpt_coefficient_mu 8.998
_exptl_absorpt_correction_T_max 0.7148
_exptl_absorpt_correction_T_min 0.1234
_exptl_absorpt_correction_type empirical
_exptl_absorpt_process_details 'Sadabs in Saintplus'
_exptl_crystal_colour colourless
_exptl_crystal_density_diffrn 1.473
_exptl_crystal_density_method 'not measured'
_exptl_crystal_description plate
_exptl_crystal_F_000 1016
_exptl_crystal_size_max 0.20
_exptl_crystal_size_mid 0.20
_exptl_crystal_size_min 0.04
_refine_diff_density_max 1.111
_refine_diff_density_min -0.863
_refine_diff_density_rms 0.116
_refine_ls_extinction_method none
_refine_ls_goodness_of_fit_ref 1.084
_refine_ls_hydrogen_treatment mixed
_refine_ls_matrix_type full
_refine_ls_number_parameters 241
_refine_ls_number_reflns 1407
_refine_ls_number_restraints 177
_refine_ls_restrained_S_all 1.025
_refine_ls_R_factor_all 0.0905
_refine_ls_R_factor_gt 0.0636
_refine_ls_shift/su_max 0.000
_refine_ls_shift/su_mean 0.000
_refine_ls_structure_factor_coef Fsqd
_refine_ls_weighting_details 'calc w=1/[\s^2^(Fo^2^)+(0.0000P)^2^+2.2224P] where P=(Fo^2^+2Fc^2^)/3'
_refine_ls_weighting_scheme calc
_refine_ls_wR_factor_gt 0.1623
_refine_ls_wR_factor_ref 0.1820
_reflns_number_gt 1055
_reflns_number_total 1407
_reflns_threshold_expression >2sigma(I)
_cod_data_source_file b314814a.txt
_cod_data_source_block red
_cod_depositor_comments
;
The following automatic conversions were performed:
'_symmetry_cell_setting' value 'Monoclinic' changed to 'monoclinic'
according to '/home/saulius/struct/CIF-dictionaries/cif_core.dic'
dictionary named 'cif_core.dic' version 2.4.1 from 2010-06-29.

Automatic conversion script
Id: cif_fix_enum 1527 2010-12-29 10:47:43Z saulius 
;
_cod_original_sg_symbol_H-M P21/c
_cod_database_code 7102520

loop_
_symmetry_equiv_pos_as_xyz
'x, y, z'
'-x, y+1/2, -z+1/2'
'-x, -y, -z'
'x, -y-1/2, z-1/2'

loop_
_atom_site_label
_atom_site_type_symbol
_atom_site_fract_x
_atom_site_fract_y
_atom_site_fract_z
_atom_site_U_iso_or_equiv
_atom_site_adp_type
_atom_site_occupancy
_atom_site_symmetry_multiplicity
_atom_site_calc_flag
_atom_site_refinement_flags
Cl1 Cl 0.7479(3) 0.7656(4) 0.2173(2) 0.0457(15) Uani 1 1 d .
Cl2 Cl 0.7584(3) 0.3744(4) 0.4728(2) 0.0511(15) Uani 1 1 d .
Pd1 Pd 0.76174(9) 0.72988(12) 0.35153(7) 0.0374(8) Uani 1 1 d .
N3 N 0.7669(9) 0.6774(13) 0.4668(7) 0.044(4) Uani 1 1 d U
H3A H 0.7523 0.5910 0.4649 0.052 Uiso 1 1 calc R
C1 C 0.6197(11) 0.6308(15) 0.3520(9) 0.039(4) Uani 1 1 d DU
N1 N 0.5680(9) 0.5306(11) 0.3176(7) 0.034(3) Uani 1 1 d DU
C2 C 0.4673(11) 0.5130(15) 0.3507(9) 0.042(4) Uani 1 1 d DU
H2 H 0.4160 0.4517 0.3363 0.050 Uiso 1 1 calc R
C3 C 0.4607(12) 0.6020(15) 0.4068(9) 0.046(4) Uani 1 1 d DU
H3 H 0.4036 0.6139 0.4388 0.055 Uiso 1 1 calc R
N2 N 0.5535(9) 0.6728(12) 0.4087(7) 0.038(3) Uani 1 1 d DU
C4 C 0.5850(12) 0.7710(14) 0.4636(9) 0.045(4) Uani 1 1 d DU
H4A H 0.5253 0.7913 0.4956 0.054 Uiso 1 1 calc R
H4B H 0.6035 0.8492 0.4359 0.054 Uiso 1 1 calc R
C5 C 0.6783(12) 0.7304(15) 0.5153(9) 0.045(4) Uani 1 1 d DU
H5A H 0.6559 0.6644 0.5513 0.054 Uiso 1 1 calc R
H5B H 0.7044 0.8043 0.5452 0.054 Uiso 1 1 calc R
C6 C 0.6072(11) 0.4413(15) 0.2535(9) 0.040(4) Uani 1 1 d DU
C7 C 0.5600(12) 0.3078(15) 0.2675(9) 0.057(5) Uani 1 1 d DU
H7A H 0.5939 0.2453 0.2354 0.069 Uiso 1 1 calc R
H7B H 0.4850 0.3094 0.2548 0.069 Uiso 1 1 calc R
H7C H 0.5715 0.2846 0.3211 0.069 Uiso 1 1 calc R
C8 C 0.5649(11) 0.4959(14) 0.1774(8) 0.049(5) Uani 1 1 d DU
H8A H 0.5872 0.5844 0.1728 0.059 Uiso 1 1 calc R
H8B H 0.4885 0.4918 0.1755 0.059 Uiso 1 1 calc R
H8C H 0.5920 0.4461 0.1354 0.059 Uiso 1 1 calc R
C9 C 0.7266(10) 0.4357(15) 0.2575(9) 0.046(5) Uani 1 1 d DU
H9A H 0.7502 0.3633 0.2277 0.055 Uiso 1 1 calc R
H9B H 0.7512 0.4258 0.3106 0.055 Uiso 1 1 calc R
H9C H 0.7549 0.5144 0.2368 0.055 Uiso 1 1 calc R
C10 C 0.9043(12) 0.8314(16) 0.3692(10) 0.050(4) Uani 1 1 d DU
N4 N 0.9470(9) 0.9454(12) 0.3476(7) 0.043(3) Uani 1 1 d DU
C11 C 1.0546(11) 0.9518(16) 0.3773(9) 0.049(4) Uani 1 1 d DU
H11 H 1.1027 1.0189 0.3702 0.059 Uiso 1 1 calc R
C12 C 1.0726(12) 0.8424(16) 0.4173(9) 0.049(4) Uani 1 1 d DU
H12 H 1.1358 0.8206 0.4441 0.059 Uiso 1 1 calc R
N5 N 0.9824(10) 0.7676(12) 0.4122(7) 0.045(3) Uani 1 1 d DU
C13 C 0.9604(11) 0.6548(14) 0.4585(8) 0.040(4) Uani 1 1 d DU
H13A H 1.0235 0.6314 0.4895 0.048 Uiso 1 1 calc R
H13B H 0.9419 0.5824 0.4247 0.048 Uiso 1 1 calc R
C14 C 0.8703(11) 0.6819(15) 0.5108(8) 0.042(4) Uani 1 1 d DU
H14A H 0.8706 0.6181 0.5521 0.050 Uiso 1 1 calc R
H14B H 0.8799 0.7668 0.5342 0.050 Uiso 1 1 calc R
C15 C 0.8987(11) 1.0568(15) 0.2994(9) 0.046(4) Uani 1 1 d DU
C16 C 0.7801(10) 1.0596(17) 0.3147(10) 0.068(6) Uani 1 1 d DU
H16A H 0.7460 1.1248 0.2827 0.082 Uiso 1 1 calc R
H16B H 0.7703 1.0795 0.3684 0.082 Uiso 1 1 calc R
H16C H 0.7494 0.9765 0.3026 0.082 Uiso 1 1 calc R
C17 C 0.9218(12) 1.0289(14) 0.2158(9) 0.059(5) Uani 1 1 d DU
H17A H 0.8951 1.0984 0.1836 0.070 Uiso 1 1 calc R
H17B H 0.8878 0.9492 0.2001 0.070 Uiso 1 1 calc R
H17C H 0.9974 1.0211 0.2106 0.070 Uiso 1 1 calc R
C18 C 0.9506(12) 1.1829(14) 0.3257(10) 0.057(5) Uani 1 1 d DU
H18A H 1.0210 1.1880 0.3061 0.068 Uiso 1 1 calc R
H18B H 0.9548 1.1860 0.3814 0.068 Uiso 1 1 calc R
H18C H 0.9089 1.2547 0.3062 0.068 Uiso 1 1 calc R

loop_
_atom_site_aniso_label
_atom_site_aniso_U_11
_atom_site_aniso_U_22
_atom_site_aniso_U_33
_atom_site_aniso_U_23
_atom_site_aniso_U_13
_atom_site_aniso_U_12
Cl1 0.035(3) 0.065(4) 0.036(4) 0.006(2) -0.001(2) -0.003(2)
Cl2 0.028(3) 0.070(4) 0.055(3) 0.012(3) 0.007(2) 0.006(2)
Pd1 0.0246(10) 0.0547(13) 0.0330(12) 0.0009(7) 0.0001(7) -0.0019(7)
N3 0.026(7) 0.052(8) 0.052(9) 0.000(7) -0.013(7) 0.002(7)
C1 0.030(5) 0.044(6) 0.041(6) -0.002(4) -0.001(4) -0.003(4)
N1 0.023(6) 0.041(7) 0.040(8) 0.005(6) 0.001(6) -0.005(6)
C2 0.025(8) 0.048(10) 0.052(10) 0.005(8) -0.006(8) -0.015(8)
C3 0.028(8) 0.054(10) 0.055(10) 0.003(8) -0.003(9) -0.009(8)
N2 0.027(7) 0.047(8) 0.040(7) -0.006(6) 0.003(6) -0.006(6)
C4 0.038(9) 0.052(10) 0.044(10) -0.010(8) 0.002(8) -0.001(8)
C5 0.033(9) 0.055(9) 0.046(10) -0.003(8) -0.009(8) -0.002(8)
C6 0.032(9) 0.047(10) 0.040(10) 0.005(8) -0.004(8) -0.011(8)
C7 0.038(11) 0.075(14) 0.058(13) 0.001(11) -0.017(10) 0.008(10)
C8 0.044(11) 0.053(12) 0.049(13) -0.009(10) -0.009(9) -0.004(9)
C9 0.035(11) 0.060(12) 0.042(11) -0.002(10) 0.006(9) 0.025(10)
C10 0.034(9) 0.062(10) 0.053(10) -0.002(9) -0.001(8) -0.012(8)
N4 0.026(7) 0.057(9) 0.047(8) 0.002(7) 0.002(6) -0.005(7)
C11 0.026(8) 0.065(10) 0.056(10) 0.003(8) 0.004(8) -0.004(9)
C12 0.037(9) 0.061(11) 0.050(9) 0.009(8) 0.004(8) -0.013(9)
N5 0.042(8) 0.054(9) 0.039(8) 0.011(7) -0.003(7) -0.003(7)
C13 0.037(8) 0.049(10) 0.033(9) 0.009(8) -0.006(7) 0.004(8)
C14 0.039(9) 0.052(9) 0.034(9) 0.000(8) -0.008(8) -0.008(8)
C15 0.027(9) 0.059(10) 0.052(10) 0.009(9) 0.011(8) -0.007(8)
C16 0.041(12) 0.077(14) 0.087(14) 0.004(12) 0.007(11) 0.006(10)
C17 0.056(12) 0.052(12) 0.069(14) 0.023(11) 0.012(11) 0.001(10)
C18 0.034(11) 0.042(12) 0.095(15) 0.008(11) -0.008(10) -0.012(9)

loop_
_atom_type_symbol
_atom_type_description
_atom_type_scat_dispersion_real
_atom_type_scat_dispersion_imag
_atom_type_scat_source
C C 0.0181 0.0091 'International Tables Vol C Tables 4.2.6.8 and 6.1.1.4'
Cl Cl 0.3639 0.7018 'International Tables Vol C Tables 4.2.6.8 and 6.1.1.4'
Pd Pd 0.1215 3.9337 'International Tables Vol C Tables 4.2.6.8 and 6.1.1.4'
N N 0.0311 0.0180 'International Tables Vol C Tables 4.2.6.8 and 6.1.1.4'
H H 0.0000 0.0000 'International Tables Vol C Tables 4.2.6.8 and 6.1.1.4'

loop_
_geom_angle_atom_site_label_1
_geom_angle_atom_site_label_2
_geom_angle_atom_site_label_3
_geom_angle
C1 Pd1 N3 82.1(5)
C1 Pd1 C10 171.4(7)
N3 Pd1 C10 89.7(6)
C1 Pd1 Cl1 92.8(4)
N3 Pd1 Cl1 173.4(4)
C10 Pd1 Cl1 95.6(5)
C14 N3 C5 110.8(11)
C14 N3 Pd1 118.7(9)
C5 N3 Pd1 116.0(9)
N1 C1 N2 105.1(12)
N1 C1 Pd1 141.7(11)
N2 C1 Pd1 113.1(10)
C1 N1 C2 110.2(12)
C1 N1 C6 127.9(12)
C2 N1 C6 121.9(11)
C3 C2 N1 106.4(13)
C2 C3 N2 107.9(14)
C3 N2 C1 110.5(12)
C3 N2 C4 127.2(13)
C1 N2 C4 122.2(12)
N2 C4 C5 112.6(12)
C4 C5 N3 110.3(13)
C9 C6 C8 111.9(12)
C9 C6 C7 110.6(13)
C8 C6 C7 110.5(12)
C9 C6 N1 109.7(11)
C8 C6 N1 106.9(12)
C7 C6 N1 107.0(12)
N4 C10 N5 106.4(13)
N4 C10 Pd1 138.1(12)
N5 C10 Pd1 115.5(11)
C10 N4 C11 108.8(12)
C10 N4 C15 130.5(12)
C11 N4 C15 120.7(11)
C12 C11 N4 106.6(13)
C11 C12 N5 108.6(14)
C12 N5 C10 109.7(13)
C12 N5 C13 126.4(13)
C10 N5 C13 122.4(13)
N5 C13 C14 110.3(12)
N3 C14 C13 110.8(12)
C17 C15 C18 110.6(12)
C17 C15 C16 113.2(13)
C18 C15 C16 110.2(13)
C17 C15 N4 106.7(12)
C18 C15 N4 109.0(12)
C16 C15 N4 106.9(11)

loop_
_geom_bond_atom_site_label_1
_geom_bond_atom_site_label_2
_geom_bond_distance
Cl1 Pd1 2.341(4)
Pd1 C1 2.057(15)
Pd1 N3 2.058(12)
Pd1 C10 2.087(15)
N3 C14 1.479(16)
N3 C5 1.518(19)
C1 N1 1.346(15)
C1 N2 1.377(15)
N1 C2 1.419(15)
N1 C6 1.533(16)
C2 C3 1.338(16)
C3 N2 1.375(15)
N2 C4 1.432(14)
C4 C5 1.504(16)
C6 C9 1.501(15)
C6 C8 1.505(15)
C6 C7 1.521(16)
C10 N4 1.351(15)
C10 N5 1.375(15)
N4 C11 1.429(15)
N4 C15 1.530(16)
C11 C12 1.337(16)
C12 N5 1.371(15)
N5 C13 1.443(15)
C13 C14 1.499(16)
C15 C17 1.508(16)
C15 C18 1.516(15)
C15 C16 1.522(16)
